data_4021916
loop_
_publ_author_name
'Soo-Im Chung'
'Joobeom Seo'
'Cheon-Gyu Cho'

_publ_section_title
;
 Tandem Diels-Alder Cycloadditions of 2-Pyrone-5-acrylates
 for the Efficient Synthesis of Novel Tetracyclolactones
;
_journal_name_full 'Journal of Organic Chemistry'
_journal_page_first 6701
_journal_page_last 6704
_journal_paper_doi 10.1021/jo061119e
_journal_volume 71
_journal_year 2006
_chemical_formula_sum 'C14 H15 Br O5'
_chemical_formula_weight 343.17
_chemical_name_systematic
; 
 ? 
;
_space_group_IT_number 14
_symmetry_cell_setting monoclinic
_symmetry_space_group_name_Hall '-P 2yn'
_symmetry_space_group_name_H-M 'P 1 21/n 1'
_atom_sites_solution_hydrogens geom
_atom_sites_solution_primary direct
_atom_sites_solution_secondary difmap
_audit_creation_method SHELXTL
_cell_angle_alpha 90.00
_cell_angle_beta 100.658(2)
_cell_angle_gamma 90.00
_cell_formula_units_Z 4
_cell_length_a 7.9412(9)
_cell_length_b 12.6199(14)
_cell_length_c 13.4644(15)
_cell_measurement_reflns_used 3550
_cell_measurement_temperature 173(2)
_cell_measurement_theta_max 28.08
_cell_measurement_theta_min 2.23
_cell_volume 1326.1(3)
_computing_cell_refinement 'Bruker SMART'
_computing_data_collection 'Bruker SMART'
_computing_data_reduction 'Bruker SAINT'
_computing_molecular_graphics 'Bruker SHELXTL'
_computing_publication_material 'Bruker SHELXTL'
_computing_structure_refinement 'Bruker SHELXTL'
_computing_structure_solution 'Bruker SHELXTL'
_diffrn_ambient_temperature 298(2)
_diffrn_measured_fraction_theta_full 0.947
_diffrn_measured_fraction_theta_max 0.947
_diffrn_measurement_device_type 'CCD area detector'
_diffrn_measurement_method 'phi and omega scans'
_diffrn_radiation_monochromator graphite
_diffrn_radiation_source 'fine-focus sealed tube'
_diffrn_radiation_type MoK\a
_diffrn_radiation_wavelength 0.71073
_diffrn_reflns_av_R_equivalents 0.0171
_diffrn_reflns_av_sigmaI/netI 0.0206
_diffrn_reflns_limit_h_max 10
_diffrn_reflns_limit_h_min -9
_diffrn_reflns_limit_k_max 16
_diffrn_reflns_limit_k_min -14
_diffrn_reflns_limit_l_max 17
_diffrn_reflns_limit_l_min -17
_diffrn_reflns_number 8311
_diffrn_reflns_theta_full 28.29
_diffrn_reflns_theta_max 28.29
_diffrn_reflns_theta_min 2.23
_exptl_absorpt_coefficient_mu 3.117
_exptl_absorpt_correction_type 'Empirical SADABS'
_exptl_absorpt_process_details
; 
Ratio of minimum to maximum apparent transmission:  0.804443 
;
_exptl_crystal_colour colorless
_exptl_crystal_density_diffrn 1.719
_exptl_crystal_density_meas 0
_exptl_crystal_density_method 'not measured'
_exptl_crystal_description block
_exptl_crystal_F_000 696
_exptl_crystal_size_max 0.35
_exptl_crystal_size_mid 0.20
_exptl_crystal_size_min 0.15
_refine_diff_density_max 0.285
_refine_diff_density_min -0.483
_refine_diff_density_rms 0.050
_refine_ls_extinction_method none
_refine_ls_goodness_of_fit_ref 1.039
_refine_ls_hydrogen_treatment constr
_refine_ls_matrix_type full
_refine_ls_number_parameters 181
_refine_ls_number_reflns 3118
_refine_ls_number_restraints 0
_refine_ls_restrained_S_all 1.039
_refine_ls_R_factor_all 0.0456
_refine_ls_R_factor_gt 0.0319
_refine_ls_shift/su_max 0.000
_refine_ls_shift/su_mean 0.000
_refine_ls_structure_factor_coef Fsqd
_refine_ls_weighting_details 'calc w=1/[\s^2^(Fo^2^)+(0.0326P)^2^+0.6979P] where P=(Fo^2^+2Fc^2^)/3'
_refine_ls_weighting_scheme calc
_refine_ls_wR_factor_gt 0.0742
_refine_ls_wR_factor_ref 0.0799
_reflns_number_gt 2442
_reflns_number_total 3118
_reflns_threshold_expression >2sigma(I)
_cod_data_source_file jo061119esi20060531_064622.cif
_cod_depositor_comments
;
The following automatic conversions were performed:
'_symmetry_cell_setting' value 'Monoclinic' changed to 'monoclinic'
according to '/home/saulius/struct/CIF-dictionaries/cif_core.dic'
dictionary named 'cif_core.dic' version 2.4.1 from 2010-06-29.

Automatic conversion script
Id: cif_fix_enum 1527 2010-12-29 10:47:43Z saulius 
;
_cod_original_sg_symbol_H-M 'P 21/n'
_cod_database_code 4021916

loop_
_symmetry_equiv_pos_as_xyz
'x, y, z'
'-x+1/2, y+1/2, -z+1/2'
'-x, -y, -z'
'x-1/2, -y-1/2, z-1/2'

loop_
_atom_site_label
_atom_site_type_symbol
_atom_site_fract_x
_atom_site_fract_y
_atom_site_fract_z
_atom_site_U_iso_or_equiv
_atom_site_adp_type
_atom_site_occupancy
_atom_site_symmetry_multiplicity
_atom_site_calc_flag
_atom_site_refinement_flags
Br1 Br 0.03028(3) 0.88380(2) 0.57293(2) 0.06459(12) Uani 1 1 d .
O1 O 0.3674(2) 0.76203(13) 0.52759(11) 0.0478(4) Uani 1 1 d .
O2 O -0.0137(2) 0.76441(15) 0.76034(16) 0.0654(5) Uani 1 1 d .
O3 O 0.2440(2) 0.69721(12) 0.81039(12) 0.0470(4) Uani 1 1 d .
O4 O 0.5161(2) 1.05648(14) 0.87426(13) 0.0564(4) Uani 1 1 d .
O5 O 0.7942(2) 1.03982(14) 0.94006(12) 0.0505(4) Uani 1 1 d .
C1 C 0.6364(3) 0.83680(17) 0.81473(16) 0.0391(4) Uani 1 1 d .
H1A H 0.7143 0.7911 0.8565 0.047 Uiso 1 1 calc R
C2 C 0.6935(3) 0.94610(17) 0.78950(16) 0.0409(5) Uani 1 1 d .
H2A H 0.8203 0.9448 0.7927 0.049 Uiso 1 1 calc R
C3 C 0.6067(3) 0.98577(18) 0.68300(17) 0.0447(5) Uani 1 1 d .
H3A H 0.5692 1.0599 0.6893 0.054 Uiso 1 1 calc R
H3B H 0.6938 0.9863 0.6391 0.054 Uiso 1 1 calc R
C4 C 0.4517(3) 0.92099(16) 0.62999(15) 0.0379(4) Uani 1 1 d .
H4A H 0.3727 0.9689 0.5840 0.045 Uiso 1 1 calc R
C5 C 0.3551(2) 0.87438(15) 0.70845(14) 0.0325(4) Uani 1 1 d .
H5A H 0.3121 0.9327 0.7475 0.039 Uiso 1 1 calc R
C6 C 0.4788(3) 0.80452(16) 0.77898(14) 0.0340(4) Uani 1 1 d .
C7 C 0.4143(3) 0.69346(17) 0.78274(17) 0.0414(5) Uani 1 1 d .
H7A H 0.4950 0.6503 0.8328 0.050 Uiso 1 1 calc R
C8 C 0.3919(3) 0.64417(16) 0.67824(18) 0.0447(5) Uani 1 1 d .
H8A H 0.3372 0.5738 0.6789 0.054 Uiso 1 1 calc R
H8B H 0.5054 0.6343 0.6592 0.054 Uiso 1 1 calc R
C9 C 0.2800(3) 0.71593(17) 0.60021(16) 0.0410(5) Uani 1 1 d .
H9A H 0.1829 0.6725 0.5633 0.049 Uiso 1 1 calc R
C10 C 0.2051(3) 0.80245(16) 0.66013(16) 0.0375(4) Uani 1 1 d .
C11 C 0.1287(3) 0.75361(18) 0.74565(18) 0.0445(5) Uani 1 1 d .
C12 C 0.5069(3) 0.83124(19) 0.56798(16) 0.0431(5) Uani 1 1 d .
H12A H 0.5556 0.8615 0.5116 0.052 Uiso 1 1 calc R
H12B H 0.5979 0.7896 0.6110 0.052 Uiso 1 1 calc R
C13 C 0.6546(3) 1.02077(17) 0.87074(16) 0.0398(5) Uani 1 1 d .
C14 C 0.7715(4) 1.1098(2) 1.02178(19) 0.0586(7) Uani 1 1 d .
H14A H 0.8812 1.1187 1.0682 0.088 Uiso 1 1 calc R
H14B H 0.6874 1.0791 1.0583 0.088 Uiso 1 1 calc R
H14C H 0.7305 1.1789 0.9941 0.088 Uiso 1 1 calc R

loop_
_atom_site_aniso_label
_atom_site_aniso_U_11
_atom_site_aniso_U_22
_atom_site_aniso_U_33
_atom_site_aniso_U_23
_atom_site_aniso_U_13
_atom_site_aniso_U_12
Br1 0.04473(15) 0.07008(19) 0.0712(2) 0.00677(13) -0.00948(12) 0.00978(12)
O1 0.0588(10) 0.0532(9) 0.0338(8) -0.0093(7) 0.0149(7) -0.0142(7)
O2 0.0498(10) 0.0650(12) 0.0916(15) -0.0101(10) 0.0397(10) -0.0009(8)
O3 0.0557(9) 0.0443(9) 0.0467(9) 0.0027(7) 0.0243(8) -0.0043(7)
O4 0.0446(9) 0.0643(11) 0.0602(11) -0.0161(8) 0.0097(8) 0.0102(8)
O5 0.0409(8) 0.0650(11) 0.0452(9) -0.0158(8) 0.0067(7) -0.0093(7)
C1 0.0392(11) 0.0426(11) 0.0352(10) -0.0010(9) 0.0059(8) 0.0076(9)
C2 0.0320(10) 0.0475(12) 0.0441(12) -0.0088(9) 0.0095(9) -0.0027(9)
C3 0.0528(13) 0.0424(12) 0.0414(12) -0.0034(9) 0.0156(10) -0.0107(10)
C4 0.0445(11) 0.0357(10) 0.0332(10) 0.0038(8) 0.0067(8) -0.0017(9)
C5 0.0342(9) 0.0300(9) 0.0338(10) -0.0019(8) 0.0078(8) 0.0023(7)
C6 0.0400(10) 0.0354(10) 0.0281(9) 0.0003(8) 0.0099(8) 0.0045(8)
C7 0.0456(11) 0.0365(11) 0.0444(12) 0.0067(9) 0.0144(9) 0.0047(9)
C8 0.0516(13) 0.0313(10) 0.0556(14) -0.0033(9) 0.0214(11) 0.0010(9)
C9 0.0443(11) 0.0406(11) 0.0402(11) -0.0082(9) 0.0136(9) -0.0073(9)
C10 0.0335(10) 0.0391(11) 0.0393(11) -0.0007(9) 0.0052(8) 0.0022(8)
C11 0.0466(12) 0.0381(11) 0.0531(13) -0.0110(10) 0.0209(11) -0.0042(9)
C12 0.0513(13) 0.0467(12) 0.0348(11) -0.0038(9) 0.0169(9) -0.0099(10)
C13 0.0387(11) 0.0403(11) 0.0412(11) -0.0017(9) 0.0096(9) -0.0061(9)
C14 0.0723(17) 0.0615(16) 0.0431(13) -0.0152(11) 0.0138(12) -0.0178(13)

loop_
_atom_type_symbol
_atom_type_description
_atom_type_scat_dispersion_real
_atom_type_scat_dispersion_imag
_atom_type_scat_source
C C 0.0033 0.0016 'International Tables Vol C Tables 4.2.6.8 and 6.1.1.4'
H H 0.0000 0.0000 'International Tables Vol C Tables 4.2.6.8 and 6.1.1.4'
O O 0.0106 0.0060 'International Tables Vol C Tables 4.2.6.8 and 6.1.1.4'
Br Br -0.2901 2.4595 'International Tables Vol C Tables 4.2.6.8 and 6.1.1.4'

loop_
_geom_angle_atom_site_label_1
_geom_angle_atom_site_label_2
_geom_angle_atom_site_label_3
_geom_angle
C9 O1 C12 115.36(15)
C11 O3 C7 113.67(16)
C13 O5 C14 115.95(19)
C6 C1 C2 120.25(19)
C1 C2 C13 107.18(17)
C1 C2 C3 113.67(17)
C13 C2 C3 110.50(18)
C4 C3 C2 115.90(17)
C12 C4 C5 108.94(17)
C12 C4 C3 111.34(18)
C5 C4 C3 110.10(16)
C6 C5 C4 107.78(16)
C6 C5 C10 106.40(16)
C4 C5 C10 112.40(16)
C1 C6 C7 125.75(19)
C1 C6 C5 120.67(18)
C7 C6 C5 112.31(17)
O3 C7 C6 108.39(16)
O3 C7 C8 106.99(18)
C6 C7 C8 109.55(17)
C7 C8 C9 110.22(17)
O1 C9 C8 114.59(18)
O1 C9 C10 110.76(17)
C8 C9 C10 106.83(16)
C11 C10 C9 110.77(17)
C11 C10 C5 107.63(17)
C9 C10 C5 107.16(16)
C11 C10 Br1 109.30(14)
C9 C10 Br1 111.15(14)
C5 C10 Br1 110.76(13)
O2 C11 O3 120.4(2)
O2 C11 C10 126.9(2)
O3 C11 C10 112.58(17)
O1 C12 C4 112.40(17)
O4 C13 O5 123.8(2)
O4 C13 C2 125.0(2)
O5 C13 C2 111.25(18)

loop_
_geom_bond_atom_site_label_1
_geom_bond_atom_site_label_2
_geom_bond_distance
Br1 C10 1.938(2)
O1 C9 1.424(3)
O1 C12 1.436(3)
O2 C11 1.191(3)
O3 C11 1.345(3)
O3 C7 1.468(3)
O4 C13 1.197(3)
O5 C13 1.333(3)
O5 C14 1.448(3)
C1 C6 1.319(3)
C1 C2 1.510(3)
C2 C13 1.518(3)
C2 C3 1.554(3)
C3 C4 1.539(3)
C4 C12 1.519(3)
C4 C5 1.533(3)
C5 C6 1.516(3)
C5 C10 1.542(3)
C6 C7 1.496(3)
C7 C8 1.518(3)
C8 C9 1.539(3)
C9 C10 1.541(3)
C10 C11 1.527(3)
